data_7063318
loop_
_publ_author_name
'Kwon, Hyoung Soon'
'Park, Geon Hyeong'
'Ju, Huiyeong'
'Lee, Eunji'
'Kim, Yong-Joo'

_publ_section_title
;
 Facile formation of tetrazole--thiolato Pd(ii) and Pt(ii) complexes
 through deprotonation or oxidative addition using organic
 tetrazole--thiones
;
_journal_issue 30
_journal_name_full 'New Journal of Chemistry'
_journal_page_first 13358
_journal_page_last 13372
_journal_paper_doi 10.1039/D4NJ01429D
_journal_volume 48
_journal_year 2024
_chemical_formula_moiety 'C20 H28 N4 P2 Pt S'
_chemical_formula_sum 'C20 H28 N4 P2 Pt S'
_chemical_formula_weight 613.55
_space_group_crystal_system monoclinic
_space_group_IT_number 14
_space_group_name_Hall '-P 2ybc'
_space_group_name_H-M_alt 'P 1 21/c 1'
_atom_sites_solution_hydrogens geom
_audit_creation_method SHELXL-2014/7
_audit_update_record
;
2024-03-07 deposited with the CCDC.	2024-06-27 downloaded from the CCDC.
;
_cell_angle_alpha 90
_cell_angle_beta 102.441(3)
_cell_angle_gamma 90
_cell_formula_units_Z 4
_cell_length_a 10.6808(11)
_cell_length_b 12.6140(13)
_cell_length_c 17.6449(16)
_cell_measurement_reflns_used 9925
_cell_measurement_temperature 223(2)
_cell_measurement_theta_max 27.49
_cell_measurement_theta_min 2.53
_cell_volume 2321.4(4)
_computing_cell_refinement 'Bruker SAINT'
_computing_data_collection 'Bruker APEX2'
_computing_data_reduction 'Bruker SAINT'
_computing_molecular_graphics 'Bruker SHELXTL'
_computing_publication_material 'Bruker SHELXTL'
_computing_structure_refinement 'SHELXL-2014/7 (Sheldrick, 2014)'
_computing_structure_solution 'SHELXS-97 (Sheldrick 2008)'
_diffrn_ambient_temperature 223(2)
_diffrn_measured_fraction_theta_full 1.000
_diffrn_measured_fraction_theta_max 0.996
_diffrn_measurement_device_type 'Bruker APEX-II CCD'
_diffrn_measurement_method '\f and \w scans'
_diffrn_radiation_type MoK\a
_diffrn_radiation_wavelength 0.71073
_diffrn_reflns_av_R_equivalents 0.0877
_diffrn_reflns_av_unetI/netI 0.0580
_diffrn_reflns_Laue_measured_fraction_full 1.000
_diffrn_reflns_Laue_measured_fraction_max 0.996
_diffrn_reflns_limit_h_max 14
_diffrn_reflns_limit_h_min -14
_diffrn_reflns_limit_k_max 16
_diffrn_reflns_limit_k_min -16
_diffrn_reflns_limit_l_max 18
_diffrn_reflns_limit_l_min -23
_diffrn_reflns_number 43785
_diffrn_reflns_point_group_measured_fraction_full 1.000
_diffrn_reflns_point_group_measured_fraction_max 0.996
_diffrn_reflns_theta_full 25.242
_diffrn_reflns_theta_max 28.493
_diffrn_reflns_theta_min 1.953
_exptl_absorpt_coefficient_mu 6.285
_exptl_absorpt_correction_type multi-scan
_exptl_absorpt_process_details SADABS
_exptl_crystal_colour colorless
_exptl_crystal_density_diffrn 1.756
_exptl_crystal_description BLOCK
_exptl_crystal_F_000 1200
_exptl_crystal_size_max 0.155
_exptl_crystal_size_mid 0.141
_exptl_crystal_size_min 0.090
_exptl_transmission_factor_max 0.7457
_exptl_transmission_factor_min 0.6118
_refine_diff_density_max 1.809
_refine_diff_density_min -1.616
_refine_diff_density_rms 0.142
_refine_ls_extinction_method none
_refine_ls_goodness_of_fit_ref 1.057
_refine_ls_hydrogen_treatment constr
_refine_ls_matrix_type full
_refine_ls_number_parameters 253
_refine_ls_number_reflns 5850
_refine_ls_number_restraints 0
_refine_ls_restrained_S_all 1.057
_refine_ls_R_factor_all 0.0662
_refine_ls_R_factor_gt 0.0449
_refine_ls_shift/su_max 0.001
_refine_ls_shift/su_mean 0.000
_refine_ls_structure_factor_coef Fsqd
_refine_ls_weighting_details 'w=1/[\s^2^(Fo^2^)+(0.0198P)^2^+9.1246P] where P=(Fo^2^+2Fc^2^)/3'
_refine_ls_weighting_scheme calc
_refine_ls_wR_factor_gt 0.0924
_refine_ls_wR_factor_ref 0.0997
_reflns_Friedel_coverage 0.000
_reflns_number_gt 4452
_reflns_number_total 5850
_reflns_threshold_expression 'I > 2\s(I)'
_cod_data_source_file d4nj01429d2.cif
_cod_data_source_block aaa_CCDC1
_cod_depositor_comments 'Adding full bibliography for 7063314--7063321.cif.'
_cod_original_sg_symbol_H-M 'P 21/c'
_cod_database_code 7063318
_shelx_shelxl_version_number 2014/7
_shelx_space_group_comment
; 
The symmetry employed for this shelxl refinement is uniquely defined 
by the following loop, which should always be used as a source of 
symmetry information in preference to the above space-group names. 
They are only intended as comments. 
;
_shelx_estimated_absorpt_t_min 0.442
_shelx_estimated_absorpt_t_max 0.602

loop_
_space_group_symop_operation_xyz
'x, y, z'
'-x, y+1/2, -z+1/2'
'-x, -y, -z'
'x, -y-1/2, z-1/2'

loop_
_atom_site_label
_atom_site_type_symbol
_atom_site_fract_x
_atom_site_fract_y
_atom_site_fract_z
_atom_site_U_iso_or_equiv
_atom_site_adp_type
_atom_site_occupancy
_atom_site_site_symmetry_order
_atom_site_calc_flag
_atom_site_refinement_flags_posn
_atom_site_refinement_flags_adp
_atom_site_refinement_flags_occupancy
_atom_site_disorder_assembly
_atom_site_disorder_group
Pt1 Pt 0.31800(2) 0.30972(2) 0.38051(2) 0.03924(9) Uani 1 1 d . . . . .
S1 S 0.36347(17) 0.48966(13) 0.36939(12) 0.0490(4) Uani 1 1 d . . . . .
N1 N 0.6190(6) 0.4430(5) 0.4166(4) 0.0596(17) Uani 1 1 d . . . . .
N2 N 0.7358(6) 0.4857(7) 0.4146(5) 0.075(2) Uani 1 1 d . . . . .
N3 N 0.7109(7) 0.5756(6) 0.3774(5) 0.073(2) Uani 1 1 d . . . . .
N4 N 0.5844(7) 0.5910(5) 0.3558(5) 0.074(2) Uani 1 1 d . . . . .
P1 P 0.27504(18) 0.13431(13) 0.38887(11) 0.0444(4) Uani 1 1 d . . . . .
P2 P 0.10610(15) 0.36011(13) 0.37502(10) 0.0347(3) Uani 1 1 d . . . . .
C1 C 0.5278(7) 0.5095(6) 0.3790(4) 0.0482(17) Uani 1 1 d . . . . .
C2 C 0.6057(8) 0.3361(8) 0.4517(5) 0.078(3) Uani 1 1 d . . . . .
H2A H 0.5724 0.3447 0.4990 0.094 Uiso 1 1 calc R U . . .
H2B H 0.6900 0.3021 0.4660 0.094 Uiso 1 1 calc R U . . .
C3 C 0.5157(7) 0.2665(6) 0.3948(5) 0.0527(19) Uani 1 1 d . . . . .
H3A H 0.5231 0.1950 0.4184 0.063 Uiso 1 1 calc R U . . .
C4 C 0.5486(9) 0.2537(8) 0.3198(6) 0.082(3) Uani 1 1 d . . . . .
H4A H 0.4859 0.2081 0.2874 0.123 Uiso 1 1 calc R U . . .
H4B H 0.5488 0.3224 0.2952 0.123 Uiso 1 1 calc R U . . .
H4C H 0.6330 0.2219 0.3267 0.123 Uiso 1 1 calc R U . . .
C5 C 0.3874(9) 0.0376(6) 0.3635(6) 0.071(3) Uani 1 1 d . . . . .
H5A H 0.3984 0.0513 0.3112 0.107 Uiso 1 1 calc R U . . .
H5B H 0.4696 0.0438 0.3996 0.107 Uiso 1 1 calc R U . . .
H5C H 0.3538 -0.0334 0.3662 0.107 Uiso 1 1 calc R U . . .
C6 C 0.1269(8) 0.0852(6) 0.3271(5) 0.068(2) Uani 1 1 d . . . . .
H6A H 0.1247 0.1043 0.2735 0.103 Uiso 1 1 calc R U . . .
H6B H 0.1232 0.0087 0.3316 0.103 Uiso 1 1 calc R U . . .
H6C H 0.0540 0.1166 0.3432 0.103 Uiso 1 1 calc R U . . .
C7 C 0.2690(6) 0.0948(5) 0.4863(4) 0.0428(15) Uani 1 1 d . . . . .
C8 C 0.2161(9) -0.0010(6) 0.5032(5) 0.066(2) Uani 1 1 d . . . . .
H8A H 0.1773 -0.0453 0.4619 0.080 Uiso 1 1 calc R U . . .
C9 C 0.2182(10) -0.0333(7) 0.5777(6) 0.080(3) Uani 1 1 d . . . . .
H9A H 0.1833 -0.0992 0.5868 0.096 Uiso 1 1 calc R U . . .
C10 C 0.2718(10) 0.0313(8) 0.6390(6) 0.077(3) Uani 1 1 d . . . . .
H10A H 0.2734 0.0100 0.6902 0.092 Uiso 1 1 calc R U . . .
C11 C 0.3230(8) 0.1272(7) 0.6245(5) 0.062(2) Uani 1 1 d . . . . .
H11A H 0.3592 0.1718 0.6661 0.074 Uiso 1 1 calc R U . . .
C12 C 0.3221(7) 0.1587(6) 0.5497(5) 0.0544(19) Uani 1 1 d . . . . .
H12A H 0.3579 0.2246 0.5411 0.065 Uiso 1 1 calc R U . . .
C13 C 0.0349(6) 0.3065(6) 0.4523(4) 0.0463(16) Uani 1 1 d . . . . .
H13A H 0.0479 0.2304 0.4556 0.070 Uiso 1 1 calc R U . . .
H13B H 0.0752 0.3389 0.5014 0.070 Uiso 1 1 calc R U . . .
H13C H -0.0563 0.3218 0.4410 0.070 Uiso 1 1 calc R U . . .
C14 C 0.0696(7) 0.5002(5) 0.3807(4) 0.0498(17) Uani 1 1 d . . . . .
H14A H 0.1029 0.5388 0.3418 0.075 Uiso 1 1 calc R U . . .
H14B H -0.0225 0.5097 0.3716 0.075 Uiso 1 1 calc R U . . .
H14C H 0.1090 0.5268 0.4319 0.075 Uiso 1 1 calc R U . . .
C15 C -0.0028(6) 0.3230(5) 0.2836(4) 0.0388(14) Uani 1 1 d . . . . .
C16 C -0.1317(7) 0.3056(6) 0.2767(5) 0.0563(19) Uani 1 1 d . . . . .
H16A H -0.1686 0.3136 0.3202 0.068 Uiso 1 1 calc R U . . .
C17 C -0.2076(8) 0.2762(7) 0.2056(6) 0.071(3) Uani 1 1 d . . . . .
H17A H -0.2954 0.2628 0.2011 0.085 Uiso 1 1 calc R U . . .
C18 C -0.1541(10) 0.2669(6) 0.1419(5) 0.073(3) Uani 1 1 d . . . . .
H18A H -0.2060 0.2477 0.0938 0.087 Uiso 1 1 calc R U . . .
C19 C -0.0272(10) 0.2848(6) 0.1474(5) 0.068(2) Uani 1 1 d . . . . .
H19A H 0.0085 0.2785 0.1034 0.081 Uiso 1 1 calc R U . . .
C20 C 0.0493(8) 0.3127(6) 0.2186(4) 0.0560(19) Uani 1 1 d . . . . .
H20A H 0.1374 0.3247 0.2227 0.067 Uiso 1 1 calc R U . . .

loop_
_atom_site_aniso_label
_atom_site_aniso_U_11
_atom_site_aniso_U_22
_atom_site_aniso_U_33
_atom_site_aniso_U_23
_atom_site_aniso_U_13
_atom_site_aniso_U_12
Pt1 0.03080(12) 0.03070(13) 0.05457(16) -0.00255(12) 0.00557(10) -0.00157(10)
S1 0.0341(8) 0.0355(9) 0.0739(13) 0.0036(8) 0.0037(8) -0.0030(7)
N1 0.036(3) 0.068(4) 0.072(4) 0.002(4) 0.004(3) -0.003(3)
N2 0.034(4) 0.082(5) 0.106(6) -0.010(5) 0.007(4) -0.009(3)
N3 0.046(4) 0.066(5) 0.103(6) 0.003(4) 0.009(4) -0.018(4)
N4 0.054(4) 0.050(4) 0.112(6) 0.011(4) 0.006(4) -0.018(3)
P1 0.0457(10) 0.0274(8) 0.0577(11) -0.0050(8) 0.0058(8) 0.0002(7)
P2 0.0311(8) 0.0324(8) 0.0395(9) -0.0029(7) 0.0053(7) -0.0028(6)
C1 0.047(4) 0.043(4) 0.052(4) -0.003(3) 0.004(3) -0.005(3)
C2 0.039(4) 0.112(8) 0.077(6) 0.044(6) -0.003(4) 0.005(4)
C3 0.037(4) 0.045(4) 0.077(6) 0.002(4) 0.015(4) 0.011(3)
C4 0.065(6) 0.080(7) 0.096(8) 0.005(6) 0.004(5) 0.003(5)
C5 0.086(6) 0.040(4) 0.099(7) -0.014(4) 0.046(6) 0.006(4)
C6 0.084(6) 0.036(4) 0.068(5) -0.006(4) -0.021(5) -0.009(4)
C7 0.037(3) 0.033(3) 0.055(4) 0.001(3) 0.003(3) 0.008(3)
C8 0.093(7) 0.042(4) 0.061(5) -0.005(4) 0.010(5) -0.012(4)
C9 0.107(8) 0.055(5) 0.081(7) 0.007(5) 0.028(6) -0.006(5)
C10 0.089(7) 0.077(7) 0.066(6) 0.012(5) 0.019(5) 0.031(6)
C11 0.061(5) 0.066(5) 0.054(5) -0.004(4) 0.000(4) 0.015(4)
C12 0.049(4) 0.047(4) 0.065(5) -0.008(4) 0.007(4) -0.002(3)
C13 0.039(3) 0.058(4) 0.042(4) -0.004(3) 0.008(3) -0.007(3)
C14 0.046(4) 0.039(4) 0.062(5) -0.004(3) 0.006(3) 0.000(3)
C15 0.048(4) 0.028(3) 0.039(3) 0.002(3) 0.005(3) 0.000(3)
C16 0.047(4) 0.059(5) 0.057(4) 0.000(4) -0.002(3) -0.006(4)
C17 0.056(5) 0.057(5) 0.081(6) -0.005(5) -0.027(5) -0.008(4)
C18 0.098(8) 0.045(5) 0.057(5) -0.008(4) -0.025(5) 0.008(5)
C19 0.101(8) 0.049(5) 0.050(5) -0.002(4) 0.009(5) 0.014(5)
C20 0.073(5) 0.050(4) 0.045(4) -0.002(4) 0.014(4) 0.009(4)

loop_
_atom_type_symbol
_atom_type_description
_atom_type_scat_dispersion_real
_atom_type_scat_dispersion_imag
_atom_type_scat_source
C C 0.0033 0.0016 'International Tables Vol C Tables 4.2.6.8 and 6.1.1.4'
H H 0.0000 0.0000 'International Tables Vol C Tables 4.2.6.8 and 6.1.1.4'
N N 0.0061 0.0033 'International Tables Vol C Tables 4.2.6.8 and 6.1.1.4'
P P 0.1023 0.0942 'International Tables Vol C Tables 4.2.6.8 and 6.1.1.4'
Pt Pt -1.7033 8.3905 'International Tables Vol C Tables 4.2.6.8 and 6.1.1.4'
S S 0.1246 0.1234 'International Tables Vol C Tables 4.2.6.8 and 6.1.1.4'

loop_
_geom_angle_atom_site_label_1
_geom_angle_atom_site_label_2
_geom_angle_atom_site_label_3
_geom_angle
_geom_angle_site_symmetry_1
_geom_angle_site_symmetry_3
_geom_angle_publ_flag
C3 Pt1 P1 87.3(2) . . ?
C3 Pt1 P2 175.6(2) . . ?
P1 Pt1 P2 93.46(6) . . ?
C3 Pt1 S1 92.3(2) . . ?
P1 Pt1 S1 178.79(7) . . ?
P2 Pt1 S1 87.09(6) . . ?
C1 S1 Pt1 110.8(2) . . ?
C1 N1 N2 108.0(7) . . ?
C1 N1 C2 129.7(6) . . ?
N2 N1 C2 122.2(7) . . ?
N3 N2 N1 105.4(6) . . ?
N2 N3 N4 110.7(6) . . ?
C1 N4 N3 107.8(7) . . ?
C7 P1 C6 105.8(4) . . ?
C7 P1 C5 102.1(4) . . ?
C6 P1 C5 99.0(4) . . ?
C7 P1 Pt1 112.3(2) . . ?
C6 P1 Pt1 116.9(3) . . ?
C5 P1 Pt1 118.7(3) . . ?
C14 P2 C13 100.9(3) . . ?
C14 P2 C15 101.2(3) . . ?
C13 P2 C15 106.0(3) . . ?
C14 P2 Pt1 118.7(2) . . ?
C13 P2 Pt1 115.1(2) . . ?
C15 P2 Pt1 113.1(2) . . ?
N4 C1 N1 108.1(7) . . ?
N4 C1 S1 127.5(6) . . ?
N1 C1 S1 124.3(6) . . ?
N1 C2 C3 110.5(7) . . ?
N1 C2 H2A 109.6 . . ?
C3 C2 H2A 109.6 . . ?
N1 C2 H2B 109.6 . . ?
C3 C2 H2B 109.6 . . ?
H2A C2 H2B 108.1 . . ?
C4 C3 C2 115.3(7) . . ?
C4 C3 Pt1 110.3(6) . . ?
C2 C3 Pt1 113.6(5) . . ?
C4 C3 H3A 105.6 . . ?
C2 C3 H3A 105.6 . . ?
Pt1 C3 H3A 105.6 . . ?
C3 C4 H4A 109.5 . . ?
C3 C4 H4B 109.5 . . ?
H4A C4 H4B 109.5 . . ?
C3 C4 H4C 109.5 . . ?
H4A C4 H4C 109.5 . . ?
H4B C4 H4C 109.5 . . ?
P1 C5 H5A 109.5 . . ?
P1 C5 H5B 109.5 . . ?
H5A C5 H5B 109.5 . . ?
P1 C5 H5C 109.5 . . ?
H5A C5 H5C 109.5 . . ?
H5B C5 H5C 109.5 . . ?
P1 C6 H6A 109.5 . . ?
P1 C6 H6B 109.5 . . ?
H6A C6 H6B 109.5 . . ?
P1 C6 H6C 109.5 . . ?
H6A C6 H6C 109.5 . . ?
H6B C6 H6C 109.5 . . ?
C8 C7 C12 116.4(7) . . ?
C8 C7 P1 122.8(6) . . ?
C12 C7 P1 120.8(6) . . ?
C9 C8 C7 122.5(8) . . ?
C9 C8 H8A 118.7 . . ?
C7 C8 H8A 118.7 . . ?
C8 C9 C10 119.8(9) . . ?
C8 C9 H9A 120.1 . . ?
C10 C9 H9A 120.1 . . ?
C11 C10 C9 119.3(9) . . ?
C11 C10 H10A 120.4 . . ?
C9 C10 H10A 120.4 . . ?
C10 C11 C12 120.8(8) . . ?
C10 C11 H11A 119.6 . . ?
C12 C11 H11A 119.6 . . ?
C11 C12 C7 121.3(8) . . ?
C11 C12 H12A 119.4 . . ?
C7 C12 H12A 119.4 . . ?
P2 C13 H13A 109.5 . . ?
P2 C13 H13B 109.5 . . ?
H13A C13 H13B 109.5 . . ?
P2 C13 H13C 109.5 . . ?
H13A C13 H13C 109.5 . . ?
H13B C13 H13C 109.5 . . ?
P2 C14 H14A 109.5 . . ?
P2 C14 H14B 109.5 . . ?
H14A C14 H14B 109.5 . . ?
P2 C14 H14C 109.5 . . ?
H14A C14 H14C 109.5 . . ?
H14B C14 H14C 109.5 . . ?
C16 C15 C20 119.1(7) . . ?
C16 C15 P2 123.5(5) . . ?
C20 C15 P2 117.5(6) . . ?
C15 C16 C17 120.0(8) . . ?
C15 C16 H16A 120.0 . . ?
C17 C16 H16A 120.0 . . ?
C18 C17 C16 119.9(9) . . ?
C18 C17 H17A 120.1 . . ?
C16 C17 H17A 120.1 . . ?
C19 C18 C17 120.9(8) . . ?
C19 C18 H18A 119.6 . . ?
C17 C18 H18A 119.6 . . ?
C18 C19 C20 119.5(9) . . ?
C18 C19 H19A 120.3 . . ?
C20 C19 H19A 120.3 . . ?
C15 C20 C19 120.7(8) . . ?
C15 C20 H20A 119.7 . . ?
C19 C20 H20A 119.7 . . ?

loop_
_geom_bond_atom_site_label_1
_geom_bond_atom_site_label_2
_geom_bond_distance
_geom_bond_site_symmetry_2
_geom_bond_publ_flag
Pt1 C3 2.143(7) . ?
Pt1 P1 2.2710(17) . ?
Pt1 P2 2.3326(16) . ?
Pt1 S1 2.3381(17) . ?
S1 C1 1.744(7) . ?
N1 C1 1.348(9) . ?
N1 N2 1.367(8) . ?
N1 C2 1.504(10) . ?
N2 N3 1.308(10) . ?
N3 N4 1.336(9) . ?
N4 C1 1.302(9) . ?
P1 C7 1.805(7) . ?
P1 C6 1.826(8) . ?
P1 C5 1.833(8) . ?
P2 C14 1.817(7) . ?
P2 C13 1.829(7) . ?
P2 C15 1.835(7) . ?
C2 C3 1.512(12) . ?
C2 H2A 0.9800 . ?
C2 H2B 0.9800 . ?
C3 C4 1.449(12) . ?
C3 H3A 0.9900 . ?
C4 H4A 0.9700 . ?
C4 H4B 0.9700 . ?
C4 H4C 0.9700 . ?
C5 H5A 0.9700 . ?
C5 H5B 0.9700 . ?
C5 H5C 0.9700 . ?
C6 H6A 0.9700 . ?
C6 H6B 0.9700 . ?
C6 H6C 0.9700 . ?
C7 C8 1.394(10) . ?
C7 C12 1.395(10) . ?
C8 C9 1.371(12) . ?
C8 H8A 0.9400 . ?
C9 C10 1.376(13) . ?
C9 H9A 0.9400 . ?
C10 C11 1.375(12) . ?
C10 H10A 0.9400 . ?
C11 C12 1.376(11) . ?
C11 H11A 0.9400 . ?
C12 H12A 0.9400 . ?
C13 H13A 0.9700 . ?
C13 H13B 0.9700 . ?
C13 H13C 0.9700 . ?
C14 H14A 0.9700 . ?
C14 H14B 0.9700 . ?
C14 H14C 0.9700 . ?
C15 C16 1.374(10) . ?
C15 C20 1.383(10) . ?
C16 C17 1.390(10) . ?
C16 H16A 0.9400 . ?
C17 C18 1.371(13) . ?
C17 H17A 0.9400 . ?
C18 C19 1.356(13) . ?
C18 H18A 0.9400 . ?
C19 C20 1.388(11) . ?
C19 H19A 0.9400 . ?
C20 H20A 0.9400 . ?
